data_2208579
loop_
_publ_author_name
'Odoko, Mamiko'
'Tsuchida, Natsuko'
'Okabe, Nobuo'

_publ_section_title
;
 Aqua{2,2'-[propane-1,3-diylbis(nitrilomethylidyne)]diphenolato}zinc(II)
;
_journal_coeditor_code DN2008
_journal_issue 4
_journal_name_full 'Acta Crystallographica Section E'
_journal_page_first m710
_journal_page_last m711
_journal_paper_doi 10.1107/S1600536806007677
_journal_volume 62
_journal_year 2006
_chemical_formula_iupac '[Zn (C17 H16 N2 O2) (H2 O1)]'
_chemical_formula_moiety 'C17 H18 N2 O3 Zn'
_chemical_formula_sum 'C17 H18 N2 O3 Zn'
_chemical_formula_weight 363.72
_chemical_name_systematic
;
Aqua{2,2'-[propane-1,3-diylbis(nitrilomethylidyne)]diphenolato}zinc(II)
;
_space_group_IT_number 62
_symmetry_cell_setting orthorhombic
_symmetry_space_group_name_Hall '-P 2ac 2n'
_symmetry_space_group_name_H-M 'P n m a'
_cell_angle_alpha 90
_cell_angle_beta 90
_cell_angle_gamma 90
_cell_formula_units_Z 4
_cell_length_a 8.731(7)
_cell_length_b 24.06(2)
_cell_length_c 7.488(7)
_cell_measurement_reflns_used 13198
_cell_measurement_temperature 296.1
_cell_measurement_theta_max 27.5
_cell_measurement_theta_min 3.4
_cell_volume 1573(2)
_computing_cell_refinement 'RAPID-AUTO '
_computing_data_collection 'RAPID-AUTO (Rigaku, 1998)'
_computing_data_reduction
;
CrystalStructure (Rigaku/MSC, 2005) and CRYSTALS
(Betteridge <i>et al.</i>,  2003)
;
_computing_molecular_graphics 'ORTEP-3 (Farrugia, 1997)'
_computing_publication_material CrystalStructure
_computing_structure_refinement 'SHELXL97 (Sheldrick, 1997)'
_computing_structure_solution 'SIR97 (Altomare <i>et al.</i>,  1999)'
_diffrn_detector_area_resol_mean 10.00
_diffrn_measured_fraction_theta_full 0.9962
_diffrn_measured_fraction_theta_max 0.9962
_diffrn_measurement_device_type 'Rigaku R-AXIS RAPID'
_diffrn_measurement_method \w
_diffrn_radiation_type 'Mo K\a'
_diffrn_radiation_wavelength 0.7107
_diffrn_reflns_av_R_equivalents 0.016
_diffrn_reflns_limit_h_max 11
_diffrn_reflns_limit_h_min -11
_diffrn_reflns_limit_k_max 31
_diffrn_reflns_limit_k_min -31
_diffrn_reflns_limit_l_max 9
_diffrn_reflns_limit_l_min -9
_diffrn_reflns_number 15638
_diffrn_reflns_theta_full 27.48
_diffrn_reflns_theta_max 27.48
_diffrn_standards_number 0
_exptl_absorpt_coefficient_mu 1.577
_exptl_absorpt_correction_T_max 0.854
_exptl_absorpt_correction_T_min 0.668
_exptl_absorpt_correction_type multi-scan
_exptl_absorpt_process_details '(ABSCOR; Higashi, 1995)'
_exptl_crystal_colour colorless
_exptl_crystal_density_diffrn 1.536
_exptl_crystal_density_method 'not measured'
_exptl_crystal_description platelet
_exptl_crystal_F_000 752.00
_exptl_crystal_size_max 0.20
_exptl_crystal_size_mid 0.20
_exptl_crystal_size_min 0.10
_refine_diff_density_max 0.37
_refine_diff_density_min -0.25
_refine_ls_extinction_method none
_refine_ls_goodness_of_fit_ref 1.098
_refine_ls_hydrogen_treatment constr
_refine_ls_number_parameters 113
_refine_ls_number_reflns 1845
_refine_ls_R_factor_gt 0.0180
_refine_ls_shift/su_max 0.0010
_refine_ls_structure_factor_coef Fsqd
_refine_ls_weighting_details 'w = 1/[\s^2^(Fo^2^)+(0.0353P)^2^+0.1946P] where P=(Fo^2^+2Fc^2^)/3'
_refine_ls_weighting_scheme calc
_refine_ls_wR_factor_ref 0.0540
_reflns_number_gt 1579
_reflns_number_total 1845
_reflns_threshold_expression F^2^>2\s(F^2^)
_cod_data_source_file dn2008.cif
_cod_data_source_block I
_cod_original_sg_symbol_Hall '-p 2ac 2n'
_cod_database_code 2208579

loop_
_symmetry_equiv_pos_site_id
_symmetry_equiv_pos_as_xyz
1 +X,+Y,+Z
2 1/2-X,1/2+Y,1/2+Z
3 +X,1/2-Y,+Z
4 1/2-X,-Y,1/2+Z
5 -X,-Y,-Z
6 1/2+X,1/2-Y,1/2-Z
7 -X,1/2+Y,-Z
8 1/2+X,+Y,1/2-Z

loop_
_atom_site_type_symbol
_atom_site_label
_atom_site_fract_x
_atom_site_fract_y
_atom_site_fract_z
_atom_site_U_iso_or_equiv
_atom_site_adp_type
_atom_site_calc_flag
_atom_site_refinement_flags
_atom_site_occupancy
Zn Zn1 0.51100(2) 0.2500 0.92419(2) 0.01307(8) Uani d S 1.00
O O1 0.67870(9) 0.19252(3) 0.89350(10) 0.0201(2) Uani d . 1.00
O O2 0.42220(10) 0.2500 0.67620(10) 0.0165(2) Uani d S 1.00
N N1 0.37930(10) 0.18579(4) 1.03980(10) 0.0185(2) Uani d . 1.00
C C1 0.69230(10) 0.14085(4) 0.94880(10) 0.0171(2) Uani d . 1.00
C C2 0.83000(10) 0.11175(5) 0.91470(10) 0.0222(2) Uani d . 1.00
C C3 0.85040(10) 0.05768(5) 0.9720(2) 0.0273(3) Uani d . 1.00
C C4 0.7360(2) 0.03003(5) 1.0666(2) 0.0300(3) Uani d . 1.00
C C5 0.60040(10) 0.05720(5) 1.0991(2) 0.0257(3) Uani d . 1.00
C C7 0.42520(10) 0.13625(5) 1.07610(10) 0.0200(2) Uani d . 1.00
C C6 0.57550(10) 0.11254(5) 1.04190(10) 0.0184(2) Uani d . 1.00
C C8 0.21530(10) 0.19674(6) 1.0708(2) 0.0236(3) Uani d . 1.00
C C9 0.1861(2) 0.2500 1.1745(2) 0.0263(4) Uani d S 1.00
H H2 0.9084 0.1294 0.8524 0.027 Uiso c R 1.00
H H3 0.9418 0.0395 0.9472 0.033 Uiso c R 1.00
H H4 0.7511 -0.0061 1.1069 0.036 Uiso c R 1.00
H H5 0.5229 0.0388 1.1604 0.031 Uiso c R 1.00
H H7 0.3541 0.1130 1.1305 0.024 Uiso c R 1.00
H H8a 0.1715 0.1658 1.1361 0.028 Uiso c R 1.00
H H8b 0.1634 0.1991 0.9565 0.028 Uiso c R 1.00
H H9a 0.0805 0.2500 1.2147 0.032 Uiso c R 1.00
H H9b 0.2508 0.2500 1.2798 0.032 Uiso c R 1.00
H H2w 0.3592 0.2223 0.6564 0.025 Uiso c R 1.00

loop_
_atom_site_aniso_label
_atom_site_aniso_U_11
_atom_site_aniso_U_22
_atom_site_aniso_U_33
_atom_site_aniso_U_12
_atom_site_aniso_U_13
_atom_site_aniso_U_23
Zn1 0.00980(10) 0.01670(10) 0.01270(10) 0.0000 0.00057(6) 0.0000
O1 0.0152(4) 0.0171(4) 0.0281(4) 0.0024(3) 0.0050(3) 0.0076(3)
O2 0.0123(5) 0.0204(5) 0.0168(6) 0.0000 -0.0026(4) 0.0000
N1 0.0133(4) 0.0272(5) 0.0149(5) -0.0037(4) -0.0001(3) 0.0037(4)
C1 0.0190(5) 0.0158(5) 0.0164(5) -0.0004(4) -0.0034(4) 0.0000(4)
C2 0.0223(6) 0.0201(6) 0.0242(6) 0.0017(5) 0.0013(4) 0.0024(4)
C3 0.0308(6) 0.0198(6) 0.0314(7) 0.0078(5) -0.0015(5) 0.0000(5)
C4 0.0403(8) 0.0151(6) 0.0346(7) 0.0004(6) -0.0038(6) 0.0043(5)
C5 0.0310(6) 0.0189(6) 0.0272(7) -0.0074(5) -0.0021(5) 0.0043(5)
C7 0.0177(5) 0.0252(6) 0.0173(6) -0.0083(5) -0.0014(4) 0.0039(4)
C6 0.0205(5) 0.0177(5) 0.0171(5) -0.0032(5) -0.0038(4) 0.0008(4)
C8 0.0127(5) 0.0358(7) 0.0223(6) -0.0051(5) 0.0018(4) 0.0080(5)
C9 0.0138(7) 0.0510(10) 0.0146(8) 0.0000 0.0042(6) 0.0000

loop_
_atom_type_symbol
_atom_type_description
_atom_type_scat_dispersion_real
_atom_type_scat_dispersion_imag
_atom_type_scat_source
C C 0.003 0.002
;
International Tables for Crystallography
(1992, Vol. C, Tables 4.2.6.8 and 6.1.1.4)
;
H H 0.000 0.000
;
International Tables for Crystallography
(1992, Vol. C, Table 6.1.1.4)
;
O O 0.011 0.006
;
International Tables for Crystallography
(1992, Vol. C, Tables 4.2.6.8 and 6.1.1.4)
;
N N 0.006 0.003
;
International Tables for Crystallography
(1992, Vol. C, Tables 4.2.6.8 and 6.1.1.4)
;
Zn Zn 0.284 1.430
;
International Tables for Crystallography
(1992, Vol. C, Tables 4.2.6.8 and 6.1.1.4)
;

loop_
_geom_angle_atom_site_label_1
_geom_angle_atom_site_label_2
_geom_angle_atom_site_label_3
_geom_angle_site_symmetry_1
_geom_angle_site_symmetry_3
_geom_angle
_geom_angle_publ_flag
O1 Zn1 O1 . 3_555 86.05(3) yes
O1 Zn1 O2 . . 100.00(3) yes
O1 Zn1 N1 . . 86.59(3) yes
O1 Zn1 N1 . 3_555 159.89(4) ?
O1 Zn1 O2 3_555 . 100.00(3) ?
O1 Zn1 N1 3_555 . 159.89(4) ?
O1 Zn1 N1 3_555 3_555 86.59(3) ?
O2 Zn1 N1 . . 99.70(3) yes
O2 Zn1 N1 . 3_555 99.70(3) ?
N1 Zn1 N1 . 3_555 94.06(4) yes
C1 O1 Zn1 . . 132.37(7) ?
H2w O2 Zn1 . . 113.4404 ?
H2w O2 H2w . 3_555 98.9425 ?
H2w O2 Zn1 3_555 . 113.4404 ?
C7 N1 Zn1 . . 126.51(8) ?
C7 N1 C8 . . 115.80(10) ?
C8 N1 Zn1 . . 117.56(8) ?
C2 C1 C6 . . 117.70(10) ?
C2 C1 O1 . . 119.10(10) ?
C6 C1 O1 . . 123.20(10) ?
C3 C2 C1 . . 121.30(10) ?
C3 C2 H2 . . 119.3723 ?
H2 C2 C1 . . 119.3624 ?
C4 C3 C2 . . 121.00(10) ?
C4 C3 H3 . . 119.4824 ?
H3 C3 C2 . . 119.4788 ?
C5 C4 C3 . . 118.70(10) ?
C5 C4 H4 . . 120.6474 ?
H4 C4 C3 . . 120.6440 ?
C6 C5 C4 . . 121.70(10) ?
C6 C5 H5 . . 119.1280 ?
H5 C5 C4 . . 119.1292 ?
C6 C7 N1 . . 127.40(10) ?
C6 C7 H7 . . 116.2955 ?
H7 C7 N1 . . 116.2959 ?
C9 C8 N1 . . 113.20(10) ?
C9 C8 H8b . . 108.9331 ?
C9 C8 H8a . . 108.9352 ?
H8a C8 N1 . . 108.9460 ?
H8a C8 H8b . . 107.7539 ?
H8b C8 N1 . . 108.9401 ?
C8 C9 C8 3_555 . 114.90(10) ?
C8 C9 H9b 3_555 . 108.5336 ?
C8 C9 H9a 3_555 . 108.5314 ?
H9a C9 C8 . . 108.5314 ?
H9a C9 H9b . . 107.5317 ?
H9b C9 C8 . . 108.5336 ?

loop_
_geom_bond_atom_site_label_1
_geom_bond_atom_site_label_2
_geom_bond_site_symmetry_2
_geom_bond_distance
_geom_bond_publ_flag
Zn1 O1 . 2.027(2) yes
Zn1 O1 3_555 2.027(2) ?
Zn1 O2 . 2.0120(10) yes
Zn1 N1 . 2.112(2) yes
Zn1 N1 3_555 2.112(2) ?
O1 C1 . 1.3160(10) ?
O2 H2w . 0.8773 ?
O2 H2w 3_555 0.8773 ?
N1 C7 . 1.287(2) ?
N1 C8 . 1.4740(10) ?
C1 C2 . 1.415(2) ?
C1 C6 . 1.410(2) ?
C2 C3 . 1.382(2) ?
C2 H2 . 0.9300 ?
C3 C4 . 1.393(2) ?
C3 H3 . 0.9300 ?
C4 C5 . 1.374(2) ?
C4 H4 . 0.9301 ?
C5 C6 . 1.416(2) ?
C5 H5 . 0.9300 ?
C7 C6 . 1.454(2) ?
C7 H7 . 0.9300 ?
C8 C9 . 1.520(2) ?
C8 H8a . 0.9700 ?
C8 H8b . 0.9700 ?
C9 C8 3_555 1.520(2) ?
C9 H9a . 0.9700 ?
C9 H9b . 0.9700 ?

loop_
_geom_contact_atom_site_label_1
_geom_contact_atom_site_label_2
_geom_contact_distance
_geom_contact_site_symmetry_2
Zn1 C1 3.072(3) .
Zn1 C1 3.072(3) 3_555
Zn1 C7 3.058(3) .
Zn1 C7 3.058(3) 3_555
Zn1 C6 3.469(3) .
Zn1 C6 3.469(3) 3_555
Zn1 C8 3.085(3) .
Zn1 C8 3.085(3) 3_555
Zn1 C9 3.400(2) .
Zn1 H8b 3.2819 .
Zn1 H8b 3.2819 3_555
Zn1 H8b 3.3761 6_556
Zn1 H8b 3.3761 8_556
Zn1 H9b 3.5005 .
Zn1 H2w 2.4945 .
Zn1 H2w 2.4945 3_555
Zn1 H2w 3.1699 6_556
Zn1 H2w 3.1699 8_556
O1 O1 2.766(3) 3_555
O1 O2 3.094(3) .
O1 O2 2.590(3) 6_556
O1 N1 2.839(3) .
O1 C2 2.355(3) .
O1 C7 2.933(3) .
O1 C6 2.398(3) .
O1 C8 3.493(3) 8_556
O1 H2 2.5348 .
O1 H2 3.3573 8_456
O1 H8b 2.6287 8_556
O1 H2w 3.3835 .
O1 H2w 2.6124 6_556
O1 H2w 1.7706 8_556
O2 O1 3.094(3) 3_555
O2 O1 2.589(3) 6_456
O2 O1 2.589(3) 8_456
O2 N1 3.153(3) .
O2 N1 3.153(3) 3_555
O2 C1 3.435(3) 6_456
O2 C1 3.435(3) 8_456
O2 C2 3.489(3) 6_456
O2 C2 3.489(3) 8_456
O2 C8 3.407(2) 6_556
O2 C8 3.407(2) 8_556
O2 C9 3.494(2) 6_556
O2 H2 2.9135 6_456
O2 H2 2.9135 8_456
O2 H8b 3.3183 .
O2 H8b 3.3183 3_555
O2 H8b 2.6316 6_556
O2 H8b 2.6316 8_556
O2 H9a 3.2373 6_556
O2 H9b 3.3243 1_554
N1 N1 3.090(3) 3_555
N1 C1 3.017(3) .
N1 C6 2.458(3) .
N1 C8 3.177(2) 3_555
N1 C9 2.500(2) .
N1 H2 3.2455 8_456
N1 H7 1.8923 .
N1 H8a 2.0108 .
N1 H8b 2.0108 .
N1 H8b 3.4090 3_555
N1 H9a 3.3029 .
N1 H9b 2.6224 .
N1 H2w 3.0072 .
C1 O2 3.435(3) 6_556
C1 C3 2.437(2) .
C1 C4 2.835(2) .
C1 C5 2.442(2) .
C1 C7 2.521(2) .
C1 H2 2.0391 .
C1 H2 3.3627 8_456
C1 H3 3.2713 .
C1 H5 3.2759 .
C1 H7 3.3190 .
C1 H8b 3.3520 8_556
C1 H2w 2.5662 8_556
C2 O2 3.489(3) 6_556
C2 C4 2.416(2) .
C2 C5 2.766(2) .
C2 C6 2.418(2) .
C2 H3 2.0097 .
C2 H4 3.2544 .
C2 H4 3.5036 4_654
C2 H2w 2.7247 8_556
C3 C5 2.381(2) .
C3 C6 2.788(2) .
C3 H2 2.0087 .
C3 H4 2.0316 .
C3 H4 3.1308 4_654
C3 H5 3.2200 .
C3 H5 3.4722 4_654
C4 C6 2.437(2) .
C4 H2 3.2483 .
C4 H3 2.0202 .
C4 H4 3.4920 4_654
C4 H5 1.9993 .
C5 C7 2.447(2) .
C5 H3 3.2194 .
C5 H3 3.5128 4_655
C5 H4 2.0141 .
C5 H7 2.5453 .
C7 C8 2.341(2) .
C7 C9 3.520(2) .
C7 H2 3.2163 8_456
C7 H5 2.5751 .
C7 H8a 2.3689 .
C7 H8b 2.8827 .
C7 H9b 3.4840 .
C6 H2 3.2594 .
C6 H2 3.3178 8_456
C6 H4 3.2774 .
C6 H5 2.0375 .
C6 H7 2.0434 .
C8 O1 3.493(4) 8_456
C8 O2 3.407(2) 6_456
C8 N1 3.177(2) 3_555
C8 C8 2.563(2) 3_555
C8 H2 3.5331 1_455
C8 H7 2.3945 .
C8 H8a 3.3665 3_555
C8 H8b 2.6882 3_555
C8 H9a 2.0467 .
C8 H9b 2.0467 .
C8 H2w 3.4034 .
C8 H2w 3.5971 8_456
C9 O2 3.494(2) 6_456
C9 N1 2.500(2) 3_555
C9 C7 3.520(2) 3_555
C9 H8a 2.0515 .
C9 H8a 2.0515 3_555
C9 H8b 2.0515 .
C9 H8b 2.0515 3_555
H2 O1 3.3573 8_556
H2 O2 2.9135 6_556
H2 N1 3.2455 8_556
H2 C1 3.3627 8_556
H2 C7 3.2163 8_556
H2 C6 3.3178 8_556
H2 C8 3.5331 1_655
H3 C5 3.5128 4_654
H4 C2 3.5036 4_655
H4 C3 3.1308 4_655
H4 C4 3.4920 4_655
H5 C3 3.4722 4_655
H8a C8 3.3665 3_555
H8b Zn1 3.3761 6_456
H8b O1 2.6287 8_456
H8b O2 2.6316 6_456
H8b N1 3.4090 3_555
H8b C1 3.3520 8_456
H8b C8 2.6882 3_555
H9a O2 3.2373 6_456
H9a N1 3.3029 3_555
H9a C8 2.0467 3_555
H9b O2 3.3243 1_556
H9b N1 2.6224 3_555
H9b C7 3.4840 3_555
H9b C8 2.0467 3_555
H2w Zn1 3.1699 6_456
H2w O1 2.6124 6_456
H2w O1 1.7706 8_456
H2w C1 2.5662 8_456
H2w C2 2.7247 8_456
H2w C8 3.5971 8_556

loop_
_geom_hbond_atom_site_label_D
_geom_hbond_atom_site_label_H
_geom_hbond_atom_site_label_A
_geom_hbond_site_symmetry_A
_geom_hbond_distance_DH
_geom_hbond_distance_HA
_geom_hbond_distance_DA
_geom_hbond_angle_DHA
_geom_hbond_publ_flag
O2 H2w O1 8_456 0.88 1.77 2.590(3) 154 yes
C8 H8b O2 6_456 0.97 2.63 3.407(2) 137 yes

loop_
_geom_torsion_atom_site_label_1
_geom_torsion_atom_site_label_2
_geom_torsion_atom_site_label_3
_geom_torsion_atom_site_label_4
_geom_torsion
O2 Zn1 O1 C1 -106.63(8)
O1 Zn1 O2 H2w 80.2
O1 Zn1 N1 C7 6.15(8)
Zn1 O1 C1 C2 -176.12(8)
Zn1 N1 C7 C6 -1.9(2)
Zn1 N1 C8 C9 -52.29(13)
O1 C1 C2 C3 179.20(10)
O1 C1 C6 C5 -179.00(10)
O1 C1 C6 C7 4.0(2)
C1 C2 C3 C4 -0.4(2)
C2 C3 C4 C5 1.3(2)
C3 C4 C5 C6 -1.1(2)
C4 C5 C6 C1 0.0(2)
C4 C5 C6 C7 177.20(10)
N1 C7 C6 C1 -4.8(2)
N1 C7 C6 C5 178.10(10)
N1 C8 C9 H9a -166.4
